data_7224051
loop_
_publ_author_name
'Murai, Toshiaki'
'Maekawa, Yuuki'
'Hirai, Yuuki'
'Kuwabara, Kazuma'
'Minoura, Mao'

_publ_section_title
;
 Phosphonoselenoic Acid Esters from the Reaction between Phosphoroselenoyl
 Chlorides and Grignard Reagents: Synthetic and Stereochemical Aspects
;
_journal_name_full 'RSC Adv.'
_journal_paper_doi 10.1039/C6RA00318D
_journal_year 2016
_chemical_absolute_configuration rm
_chemical_formula_sum 'C24 H21 O2 P Se'
_chemical_formula_weight 451.34
_chemical_name_systematic 'Phosphonoselenoic acid ester'
_space_group_crystal_system orthorhombic
_space_group_IT_number 19
_space_group_name_Hall 'P 2ac 2ab'
_space_group_name_H-M_alt 'P 21 21 21'
_symmetry_space_group_name_Hall 'P 2ac 2ab'
_symmetry_space_group_name_H-M 'P 21 21 21'
_atom_sites_solution_hydrogens geom
_audit_creation_method SHELXL-2014/7
_audit_update_record
;
2015-11-30 deposited with the CCDC.
2016-01-27 downloaded from the CCDC.
;
_cell_angle_alpha 90
_cell_angle_beta 90
_cell_angle_gamma 90
_cell_formula_units_Z 4
_cell_length_a 7.4584(3)
_cell_length_b 8.9425(4)
_cell_length_c 31.2167(13)
_cell_measurement_reflns_used 9988
_cell_measurement_temperature 90(2)
_cell_measurement_theta_max 27.55
_cell_measurement_theta_min 2.37
_cell_volume 2082.05(15)
_computing_cell_refinement 'Bruker SAINT'
_computing_data_collection 'Bruker APEX2'
_computing_data_reduction 'Bruker SAINT'
_computing_molecular_graphics 'Bruker SHELXTL'
_computing_publication_material 'Bruker SHELXTL'
_computing_structure_refinement 'SHELXL-2014 (Sheldrick 2014)'
_computing_structure_solution 'SHELXS-97 (Sheldrick 2008)'
_diffrn_ambient_temperature 90(2)
_diffrn_detector_area_resol_mean 10.42
_diffrn_measured_fraction_theta_full 0.999
_diffrn_measured_fraction_theta_max 0.998
_diffrn_measurement_device_type 'Bruker CMOS'
_diffrn_measurement_method '\f and \w scans'
_diffrn_radiation_type MoK\a
_diffrn_radiation_wavelength 0.71073
_diffrn_reflns_av_R_equivalents 0.0531
_diffrn_reflns_av_unetI/netI 0.0295
_diffrn_reflns_laue_measured_fraction_full 0.999
_diffrn_reflns_laue_measured_fraction_max 0.998
_diffrn_reflns_limit_h_max 7
_diffrn_reflns_limit_h_min -9
_diffrn_reflns_limit_k_max 11
_diffrn_reflns_limit_k_min -11
_diffrn_reflns_limit_l_max 40
_diffrn_reflns_limit_l_min -40
_diffrn_reflns_number 58681
_diffrn_reflns_point_group_measured_fraction_full 0.993
_diffrn_reflns_point_group_measured_fraction_max 0.994
_diffrn_reflns_theta_full 25.242
_diffrn_reflns_theta_max 27.484
_diffrn_reflns_theta_min 2.369
_exptl_absorpt_coefficient_mu 1.897
_exptl_absorpt_correction_T_max 0.7456
_exptl_absorpt_correction_T_min 0.6158
_exptl_absorpt_correction_type empirical
_exptl_absorpt_process_details SADABS
_exptl_crystal_colour colorless
_exptl_crystal_density_diffrn 1.440
_exptl_crystal_description plate
_exptl_crystal_F_000 920
_exptl_crystal_size_max 0.200
_exptl_crystal_size_mid 0.200
_exptl_crystal_size_min 0.100
_refine_diff_density_max 0.512
_refine_diff_density_min -0.363
_refine_diff_density_rms 0.079
_refine_ls_abs_structure_details
;
 Flack x determined using 1911 quotients [(I+)-(I-)]/[(I+)+(I-)]
 (Parsons, Flack and Wagner, Acta Cryst. B69 (2013) 249-259).
;
_refine_ls_abs_structure_Flack 0.093(4)
_refine_ls_extinction_method none
_refine_ls_goodness_of_fit_ref 1.136
_refine_ls_hydrogen_treatment constr
_refine_ls_matrix_type full
_refine_ls_number_parameters 255
_refine_ls_number_reflns 4756
_refine_ls_number_restraints 0
_refine_ls_restrained_S_all 1.136
_refine_ls_R_factor_all 0.0255
_refine_ls_R_factor_gt 0.0248
_refine_ls_shift/su_max 0.001
_refine_ls_shift/su_mean 0.000
_refine_ls_structure_factor_coef Fsqd
_refine_ls_weighting_details 'w=1/[\s^2^(Fo^2^)+(0.0208P)^2^+1.8626P] where P=(Fo^2^+2Fc^2^)/3'
_refine_ls_weighting_scheme calc
_refine_ls_wR_factor_gt 0.0662
_refine_ls_wR_factor_ref 0.0664
_reflns_Friedel_coverage 0.726
_reflns_friedel_fraction_full 0.986
_reflns_friedel_fraction_max 0.987
_reflns_number_gt 4659
_reflns_number_total 4756
_reflns_threshold_expression 'I > 2\s(I)'
_cod_data_source_file c6ra00318d2.cif
_cod_data_source_block Mura1_0m_a
_cod_database_code 7224051
_shelx_shelxl_version_number 2014/7
_shelx_space_group_comment
;
The symmetry employed for this shelxl refinement is uniquely defined
by the following loop, which should always be used as a source of
symmetry information in preference to the above space-group names.
They are only intended as comments.
;
_shelx_estimated_absorpt_t_min 0.703
_shelx_estimated_absorpt_t_max 0.833

loop_
_space_group_symop_operation_xyz
'x, y, z'
'-x+1/2, -y, z+1/2'
'x+1/2, -y+1/2, -z'
'-x, y+1/2, -z+1/2'

loop_
_atom_site_label
_atom_site_type_symbol
_atom_site_fract_x
_atom_site_fract_y
_atom_site_fract_z
_atom_site_U_iso_or_equiv
_atom_site_adp_type
_atom_site_occupancy
_atom_site_site_symmetry_order
_atom_site_calc_flag
_atom_site_refinement_flags_posn
_atom_site_refinement_flags_adp
P1 P 0.54779(10) 0.60628(8) 0.65318(2) 0.01146(15) Uani 1 1 d . .
Se1 Se 0.64999(4) 0.78084(4) 0.68908(2) 0.01759(9) Uani 1 1 d . .
O1 O 0.6629(3) 0.5910(2) 0.60950(6) 0.0110(4) Uani 1 1 d . .
O2 O 0.5571(3) 0.4401(2) 0.67285(7) 0.0141(4) Uani 1 1 d . .
C1 C 0.6417(4) 0.4629(3) 0.58375(8) 0.0103(5) Uani 1 1 d . .
C2 C 0.7103(4) 0.3283(3) 0.59726(9) 0.0101(5) Uani 1 1 d . .
C3 C 0.6761(4) 0.1997(3) 0.57084(8) 0.0098(5) Uani 1 1 d . .
C4 C 0.7196(4) 0.0520(3) 0.58388(9) 0.0120(6) Uani 1 1 d . .
H1 H 0.7786 0.0367 0.6105 0.014 Uiso 1 1 calc R U
C5 C 0.6781(4) -0.0687(3) 0.55885(10) 0.0159(6) Uani 1 1 d . .
H2 H 0.7085 -0.1664 0.5683 0.019 Uiso 1 1 calc R U
C6 C 0.5907(4) -0.0495(4) 0.51912(11) 0.0178(6) Uani 1 1 d . .
H3 H 0.5639 -0.1339 0.5018 0.021 Uiso 1 1 calc R U
C7 C 0.5446(4) 0.0902(4) 0.50570(9) 0.0159(6) Uani 1 1 d . .
H4 H 0.4847 0.1022 0.4791 0.019 Uiso 1 1 calc R U
C8 C 0.5847(4) 0.2183(4) 0.53083(9) 0.0125(5) Uani 1 1 d . .
C9 C 0.5286(4) 0.3633(4) 0.51810(9) 0.0145(6) Uani 1 1 d . .
H5 H 0.4721 0.3767 0.4911 0.017 Uiso 1 1 calc R U
C10 C 0.5550(4) 0.4836(3) 0.54416(10) 0.0139(6) Uani 1 1 d . .
H6 H 0.5153 0.5802 0.5357 0.017 Uiso 1 1 calc R U
C11 C 0.7251(4) 0.3702(3) 0.67590(9) 0.0123(6) Uani 1 1 d . .
C12 C 0.8054(4) 0.3167(3) 0.63929(9) 0.0099(5) Uani 1 1 d . .
C13 C 0.9809(4) 0.2532(3) 0.64348(9) 0.0098(5) Uani 1 1 d . .
C14 C 1.0853(4) 0.2098(4) 0.60753(9) 0.0116(5) Uani 1 1 d . .
H7 H 1.0381 0.2224 0.5795 0.014 Uiso 1 1 calc R U
C15 C 1.2532(4) 0.1499(4) 0.61264(10) 0.0143(6) Uani 1 1 d . .
H8 H 1.3206 0.1216 0.5881 0.017 Uiso 1 1 calc R U
C16 C 1.3271(4) 0.1299(3) 0.65380(10) 0.0165(6) Uani 1 1 d . .
H9 H 1.4431 0.0874 0.6570 0.020 Uiso 1 1 calc R U
C17 C 1.2310(4) 0.1719(3) 0.68907(11) 0.0172(6) Uani 1 1 d . .
H10 H 1.2813 0.1587 0.7168 0.021 Uiso 1 1 calc R U
C18 C 1.0571(4) 0.2349(3) 0.68496(9) 0.0135(5) Uani 1 1 d . .
C19 C 0.9614(5) 0.2844(4) 0.72158(9) 0.0186(6) Uani 1 1 d . .
H11 H 1.0106 0.2699 0.7493 0.022 Uiso 1 1 calc R U
C20 C 0.7976(4) 0.3534(4) 0.71707(10) 0.0175(6) Uani 1 1 d . .
H12 H 0.7346 0.3892 0.7415 0.021 Uiso 1 1 calc R U
C21 C 0.3114(4) 0.6121(3) 0.63879(10) 0.0144(6) Uani 1 1 d . .
H13 H 0.2818 0.5185 0.6227 0.017 Uiso 1 1 calc R U
C22 C 0.2752(4) 0.7450(4) 0.60957(11) 0.0199(7) Uani 1 1 d . .
H14 H 0.3577 0.7406 0.5848 0.024 Uiso 1 1 calc R U
H15 H 0.3002 0.8386 0.6254 0.024 Uiso 1 1 calc R U
C23 C 0.0825(5) 0.7481(5) 0.59338(12) 0.0283(9) Uani 1 1 d . .
H16 H 0.0556 0.6539 0.5787 0.042 Uiso 1 1 calc R U
H17 H 0.0674 0.8316 0.5734 0.042 Uiso 1 1 calc R U
H18 H 0.0006 0.7607 0.6177 0.042 Uiso 1 1 calc R U
C24 C 0.1999(5) 0.6149(4) 0.67988(11) 0.0236(7) Uani 1 1 d . .
H19 H 0.2164 0.7112 0.6944 0.035 Uiso 1 1 calc R U
H20 H 0.2388 0.5339 0.6988 0.035 Uiso 1 1 calc R U
H21 H 0.0729 0.6016 0.6728 0.035 Uiso 1 1 calc R U

loop_
_atom_site_aniso_label
_atom_site_aniso_U_11
_atom_site_aniso_U_22
_atom_site_aniso_U_33
_atom_site_aniso_U_23
_atom_site_aniso_U_13
_atom_site_aniso_U_12
P1 0.0102(4) 0.0125(3) 0.0117(3) -0.0002(3) 0.0002(3) 0.0026(3)
Se1 0.01752(15) 0.01845(14) 0.01679(14) -0.00399(12) -0.00496(12) 0.00024(13)
O1 0.0116(10) 0.0101(9) 0.0115(9) 0.0004(7) 0.0012(8) 0.0014(8)
O2 0.0106(10) 0.0165(10) 0.0152(10) 0.0038(8) 0.0038(8) 0.0056(8)
C1 0.0093(13) 0.0111(12) 0.0107(12) 0.0005(10) 0.0016(11) 0.0004(11)
C2 0.0065(12) 0.0145(13) 0.0093(12) 0.0025(10) 0.0012(10) 0.0020(10)
C3 0.0064(12) 0.0126(13) 0.0105(11) 0.0006(10) 0.0022(10) 0.0004(10)
C4 0.0094(13) 0.0139(14) 0.0128(13) 0.0027(11) 0.0002(11) 0.0009(11)
C5 0.0136(16) 0.0138(13) 0.0202(15) 0.0034(11) 0.0007(12) -0.0005(11)
C6 0.0199(16) 0.0170(15) 0.0166(15) -0.0029(12) -0.0014(12) -0.0042(12)
C7 0.0161(15) 0.0204(15) 0.0112(13) -0.0006(11) -0.0012(11) -0.0022(13)
C8 0.0088(12) 0.0180(13) 0.0105(12) 0.0020(12) 0.0020(9) -0.0002(12)
C9 0.0145(14) 0.0200(15) 0.0091(13) 0.0035(11) -0.0022(11) 0.0018(12)
C10 0.0133(15) 0.0146(14) 0.0138(14) 0.0046(11) -0.0007(12) 0.0033(12)
C11 0.0107(13) 0.0139(14) 0.0124(13) 0.0018(10) 0.0014(10) 0.0024(11)
C12 0.0101(13) 0.0112(13) 0.0083(12) 0.0023(9) -0.0006(10) 0.0007(10)
C13 0.0096(12) 0.0104(14) 0.0093(12) 0.0005(9) 0.0001(10) 0.0003(9)
C14 0.0106(13) 0.0133(13) 0.0108(12) 0.0011(11) 0.0004(10) -0.0006(11)
C15 0.0098(14) 0.0164(14) 0.0167(14) -0.0012(11) 0.0018(11) -0.0003(11)
C16 0.0110(14) 0.0169(14) 0.0214(14) 0.0020(12) -0.0044(12) 0.0009(11)
C17 0.0169(14) 0.0195(14) 0.0153(13) 0.0027(12) -0.0059(13) 0.0015(11)
C18 0.0149(13) 0.0153(13) 0.0103(12) 0.0019(11) -0.0024(11) 0.0016(11)
C19 0.0214(16) 0.0252(15) 0.0090(12) 0.0017(13) -0.0028(11) 0.0045(16)
C20 0.0212(16) 0.0238(16) 0.0074(13) 0.0011(11) 0.0029(11) 0.0061(13)
C21 0.0153(15) 0.0113(13) 0.0165(13) -0.0024(11) 0.0021(11) 0.0013(11)
C22 0.0150(15) 0.0177(17) 0.0269(16) 0.0024(12) -0.0040(12) 0.0039(11)
C23 0.0176(16) 0.040(2) 0.0273(17) 0.0028(15) -0.0066(13) 0.0081(14)
C24 0.0165(16) 0.0317(18) 0.0226(17) -0.0032(14) 0.0050(12) 0.0014(13)

loop_
_atom_type_symbol
_atom_type_description
_atom_type_scat_dispersion_real
_atom_type_scat_dispersion_imag
_atom_type_scat_source
C C 0.0033 0.0016 'International Tables Vol C Tables 4.2.6.8 and 6.1.1.4'
H H 0.0000 0.0000 'International Tables Vol C Tables 4.2.6.8 and 6.1.1.4'
O O 0.0106 0.0060 'International Tables Vol C Tables 4.2.6.8 and 6.1.1.4'
P P 0.1023 0.0942 'International Tables Vol C Tables 4.2.6.8 and 6.1.1.4'
Se Se -0.0929 2.2259 'International Tables Vol C Tables 4.2.6.8 and 6.1.1.4'

loop_
_geom_angle_atom_site_label_1
_geom_angle_atom_site_label_2
_geom_angle_atom_site_label_3
_geom_angle
O2 P1 O1 102.76(11)
O2 P1 C21 99.33(13)
O1 P1 C21 107.98(13)
O2 P1 Se1 118.32(9)
O1 P1 Se1 108.98(8)
C21 P1 Se1 118.00(10)
C1 O1 P1 119.38(19)
C11 O2 P1 118.40(19)
C2 C1 C10 123.8(3)
C2 C1 O1 119.7(2)
C10 C1 O1 116.5(3)
C1 C2 C3 117.3(3)
C1 C2 C12 120.5(3)
C3 C2 C12 122.1(2)
C4 C3 C8 117.8(3)
C4 C3 C2 122.6(3)
C8 C3 C2 119.4(3)
C5 C4 C3 121.2(3)
C5 C4 H1 119.4
C3 C4 H1 119.4
C4 C5 C6 120.7(3)
C4 C5 H2 119.6
C6 C5 H2 119.6
C7 C6 C5 119.9(3)
C7 C6 H3 120.1
C5 C6 H3 120.1
C6 C7 C8 121.1(3)
C6 C7 H4 119.4
C8 C7 H4 119.4
C9 C8 C7 121.4(3)
C9 C8 C3 119.4(3)
C7 C8 C3 119.2(3)
C10 C9 C8 120.8(3)
C10 C9 H5 119.6
C8 C9 H5 119.6
C9 C10 C1 119.1(3)
C9 C10 H6 120.5
C1 C10 H6 120.5
C12 C11 C20 123.8(3)
C12 C11 O2 119.1(3)
C20 C11 O2 117.0(3)
C11 C12 C13 117.4(2)
C11 C12 C2 119.9(3)
C13 C12 C2 122.7(2)
C14 C13 C18 117.9(3)
C14 C13 C12 122.5(2)
C18 C13 C12 119.6(3)
C15 C14 C13 121.0(3)
C15 C14 H7 119.5
C13 C14 H7 119.5
C14 C15 C16 120.8(3)
C14 C15 H8 119.6
C16 C15 H8 119.6
C17 C16 C15 119.6(3)
C17 C16 H9 120.2
C15 C16 H9 120.2
C16 C17 C18 121.0(3)
C16 C17 H10 119.5
C18 C17 H10 119.5
C19 C18 C17 120.7(3)
C19 C18 C13 119.7(3)
C17 C18 C13 119.5(3)
C20 C19 C18 120.3(3)
C20 C19 H11 119.8
C18 C19 H11 119.8
C19 C20 C11 118.9(3)
C19 C20 H12 120.5
C11 C20 H12 120.5
C22 C21 C24 113.2(3)
C22 C21 P1 110.0(2)
C24 C21 P1 108.7(2)
C22 C21 H13 108.3
C24 C21 H13 108.3
P1 C21 H13 108.3
C21 C22 C23 112.3(3)
C21 C22 H14 109.1
C23 C22 H14 109.1
C21 C22 H15 109.1
C23 C22 H15 109.1
H14 C22 H15 107.9
C22 C23 H16 109.5
C22 C23 H17 109.5
H16 C23 H17 109.5
C22 C23 H18 109.5
H16 C23 H18 109.5
H17 C23 H18 109.5
C21 C24 H19 109.5
C21 C24 H20 109.5
H19 C24 H20 109.5
C21 C24 H21 109.5
H19 C24 H21 109.5
H20 C24 H21 109.5

loop_
_geom_bond_atom_site_label_1
_geom_bond_atom_site_label_2
_geom_bond_distance
P1 O2 1.609(2)
P1 O1 1.617(2)
P1 C21 1.820(3)
P1 Se1 2.0673(8)
O1 C1 1.408(3)
O2 C11 1.404(4)
C1 C2 1.374(4)
C1 C10 1.407(4)
C2 C3 1.438(4)
C2 C12 1.495(4)
C3 C4 1.420(4)
C3 C8 1.433(4)
C4 C5 1.368(4)
C4 H1 0.9500
C5 C6 1.412(4)
C5 H2 0.9500
C6 C7 1.361(5)
C6 H3 0.9500
C7 C8 1.421(4)
C7 H4 0.9500
C8 C9 1.419(4)
C9 C10 1.363(4)
C9 H5 0.9500
C10 H6 0.9500
C11 C12 1.376(4)
C11 C20 1.402(4)
C12 C13 1.433(4)
C13 C14 1.420(4)
C13 C18 1.424(4)
C14 C15 1.371(4)
C14 H7 0.9500
C15 C16 1.410(4)
C15 H8 0.9500
C16 C17 1.366(5)
C16 H9 0.9500
C17 C18 1.420(4)
C17 H10 0.9500
C18 C19 1.419(4)
C19 C20 1.376(5)
C19 H11 0.9500
C20 H12 0.9500
C21 C22 1.522(4)
C21 C24 1.529(4)
C21 H13 1.0000
C22 C23 1.524(5)
C22 H14 0.9900
C22 H15 0.9900
C23 H16 0.9800
C23 H17 0.9800
C23 H18 0.9800
C24 H19 0.9800
C24 H20 0.9800
C24 H21 0.9800

loop_
_geom_torsion_atom_site_label_1
_geom_torsion_atom_site_label_2
_geom_torsion_atom_site_label_3
_geom_torsion_atom_site_label_4
_geom_torsion
O2 P1 O1 C1 41.5(2)
C21 P1 O1 C1 -62.9(2)
Se1 P1 O1 C1 167.81(19)
O1 P1 O2 C11 49.3(2)
C21 P1 O2 C11 160.3(2)
Se1 P1 O2 C11 -70.8(2)
P1 O1 C1 C2 -72.3(3)
P1 O1 C1 C10 110.0(3)
C10 C1 C2 C3 -5.8(5)
O1 C1 C2 C3 176.6(3)
C10 C1 C2 C12 178.2(3)
O1 C1 C2 C12 0.7(4)
C1 C2 C3 C4 -171.8(3)
C12 C2 C3 C4 4.1(4)
C1 C2 C3 C8 4.2(4)
C12 C2 C3 C8 -179.8(2)
C8 C3 C4 C5 1.0(4)
C2 C3 C4 C5 177.0(3)
C3 C4 C5 C6 0.1(5)
C4 C5 C6 C7 -0.9(5)
C5 C6 C7 C8 0.7(5)
C6 C7 C8 C9 -176.6(3)
C6 C7 C8 C3 0.4(5)
C4 C3 C8 C9 175.9(3)
C2 C3 C8 C9 -0.3(4)
C4 C3 C8 C7 -1.2(4)
C2 C3 C8 C7 -177.4(3)
C7 C8 C9 C10 174.6(3)
C3 C8 C9 C10 -2.4(4)
C8 C9 C10 C1 1.1(5)
C2 C1 C10 C9 3.2(5)
O1 C1 C10 C9 -179.2(3)
P1 O2 C11 C12 -74.2(3)
P1 O2 C11 C20 108.5(3)
C20 C11 C12 C13 -6.1(4)
O2 C11 C12 C13 176.8(2)
C20 C11 C12 C2 174.7(3)
O2 C11 C12 C2 -2.4(4)
C1 C2 C12 C11 51.6(4)
C3 C2 C12 C11 -124.1(3)
C1 C2 C12 C13 -127.5(3)
C3 C2 C12 C13 56.7(4)
C11 C12 C13 C14 -172.8(3)
C2 C12 C13 C14 6.4(4)
C11 C12 C13 C18 5.9(4)
C2 C12 C13 C18 -175.0(3)
C18 C13 C14 C15 1.0(4)
C12 C13 C14 C15 179.7(3)
C13 C14 C15 C16 -0.1(5)
C14 C15 C16 C17 -0.6(5)
C15 C16 C17 C18 0.3(5)
C16 C17 C18 C19 -177.1(3)
C16 C17 C18 C13 0.7(4)
C14 C13 C18 C19 176.5(3)
C12 C13 C18 C19 -2.2(4)
C14 C13 C18 C17 -1.3(4)
C12 C13 C18 C17 180.0(3)
C17 C18 C19 C20 176.1(3)
C13 C18 C19 C20 -1.7(5)
C18 C19 C20 C11 1.7(5)
C12 C11 C20 C19 2.3(5)
O2 C11 C20 C19 179.5(3)
O2 P1 C21 C22 -166.5(2)
O1 P1 C21 C22 -59.7(2)
Se1 P1 C21 C22 64.3(2)
O2 P1 C21 C24 69.1(2)
O1 P1 C21 C24 175.9(2)
Se1 P1 C21 C24 -60.1(2)
C24 C21 C22 C23 -63.1(4)
P1 C21 C22 C23 175.1(2)
